data_1543347
loop_
_publ_author_name
'Zhang, Xiaohui'
'Yu, Yuzhen'
'Li, Zhanjun'
'Li, Wen'

_publ_section_title
;
 <small>D</small>-({-})-2-Azaniumyl-2-(4-hydroxyphenyl)acetate: an
 orthorhombic polymorph
;
_journal_coeditor_code SJ4032
_journal_issue 5
_journal_name_full IUCrData
_journal_page_first x160768
_journal_paper_doi 10.1107/S2414314616007689
_journal_volume 1
_journal_year 2016
_chemical_formula_iupac 'C8 H9 N O3'
_chemical_formula_moiety 'C8 H9 N O3'
_chemical_formula_sum 'C8 H9 N O3'
_chemical_formula_weight 167.16
_chemical_name_systematic
;
<i>D</i>-(-)-2-Azaniumyl-2-(4-hydroxyphenyl)acetate
;
_space_group_crystal_system orthorhombic
_space_group_IT_number 19
_space_group_name_Hall 'P 2ac 2ab'
_space_group_name_H-M_alt 'P 21 21 21'
_symmetry_space_group_name_Hall 'P 2ac 2ab'
_symmetry_space_group_name_H-M 'P 21 21 21'
_atom_sites_solution_hydrogens geom
_atom_sites_solution_primary direct
_audit_creation_method
;
Olex2 1.2
(compiled 2016.02.19 svn.r3266 for OlexSys, GUI svn.r5155)
;
_cell_angle_alpha 90
_cell_angle_beta 90
_cell_angle_gamma 90
_cell_formula_units_Z 4
_cell_length_a 5.83624(17)
_cell_length_b 8.4245(3)
_cell_length_c 17.0381(5)
_cell_measurement_reflns_used 2415
_cell_measurement_temperature 293(2)
_cell_measurement_theta_max 70.7890
_cell_measurement_theta_min 5.1900
_cell_volume 837.72(5)
_computing_cell_refinement
;
<i>CrysAlis PRO</i> (Agilent, 2012)
;
_computing_data_collection
;
<i>CrysAlis PRO</i> (Agilent, 2012)
;
_computing_data_reduction
;
<i>CrysAlis PRO</i> (Agilent, 2012)
;
_computing_molecular_graphics
;
<i>OLEX2</i> (Dolomanov <i>et al.</i>,  2009)
;
_computing_publication_material
;
<i>OLEX2</i> (Dolomanov <i>et al.</i>,  2009)
;
_computing_structure_refinement
;
SHELXL2014 (Sheldrick, 2015)
;
_computing_structure_solution
;
SHELXS97 (Sheldrick, 2008)
;
_diffrn_ambient_temperature 293(2)
_diffrn_detector_area_resol_mean 16.2312
_diffrn_measured_fraction_theta_full 0.999
_diffrn_measured_fraction_theta_max 0.998
_diffrn_measurement_device 'four-circle diffractometer'
_diffrn_measurement_device_type 'Agilent Xcalibur Eos Gemini'
_diffrn_measurement_method '\w scans'
_diffrn_radiation_monochromator graphite
_diffrn_radiation_type CuK\a
_diffrn_radiation_wavelength 1.54184
_diffrn_reflns_av_R_equivalents 0.0307
_diffrn_reflns_limit_h_max 6
_diffrn_reflns_limit_h_min -7
_diffrn_reflns_limit_k_max 10
_diffrn_reflns_limit_k_min -10
_diffrn_reflns_limit_l_max 20
_diffrn_reflns_limit_l_min -17
_diffrn_reflns_number 3647
_diffrn_reflns_theta_full 67.684
_diffrn_reflns_theta_max 70.932
_diffrn_reflns_theta_min 5.192
_exptl_absorpt_coefficient_mu 0.864
_exptl_absorpt_correction_T_max 1.00000
_exptl_absorpt_correction_T_min 0.86061
_exptl_absorpt_correction_type multi-scan
_exptl_absorpt_process_details
;
(<i>CrysAlis PRO</i>; Agilent, 2012)
;
_exptl_crystal_colour colourless
_exptl_crystal_density_diffrn 1.325
_exptl_crystal_description block
_exptl_crystal_F_000 352
_exptl_crystal_size_max 0.2
_exptl_crystal_size_mid 0.19
_exptl_crystal_size_min 0.16
_refine_diff_density_max 0.335
_refine_diff_density_min -0.165
_refine_ls_abs_structure_details
;
Flack <i>x</i>
determined using 616 quotients
[(<i>I</i>^+^)-(<i>I</i>^-^)]/[(<i>I</i>^+^)+(<i>I</i>^-^)]
(Parsons <i>et al.</i>, 2013)
;
_refine_ls_abs_structure_Flack 0.03(11)
_refine_ls_extinction_coef 0.076(5)
_refine_ls_extinction_expression Fc^*^=kFc[1+0.001xFc^2^\l^3^/sin(2\q)]^-1/4^
_refine_ls_extinction_method
;
SHELXL2014 (Sheldrick, 2015)
;
_refine_ls_goodness_of_fit_ref 1.046
_refine_ls_hydrogen_treatment constr
_refine_ls_matrix_type full
_refine_ls_number_parameters 112
_refine_ls_number_reflns 1613
_refine_ls_number_restraints 0
_refine_ls_restrained_S_all 1.046
_refine_ls_R_factor_all 0.0356
_refine_ls_R_factor_gt 0.0333
_refine_ls_shift/su_max 0.000
_refine_ls_shift/su_mean 0.000
_refine_ls_structure_factor_coef Fsqd
_refine_ls_weighting_details 'w=1/[\s^2^(Fo^2^)+(0.0615P)^2^+0.1107P] where P=(Fo^2^+2Fc^2^)/3'
_refine_ls_weighting_scheme calc
_refine_ls_wR_factor_gt 0.0941
_refine_ls_wR_factor_ref 0.0960
_reflns_number_gt 1570
_reflns_number_total 1613
_reflns_threshold_expression 'I > 2\s(I)'
_cod_data_source_file sj4032sup1.cif
_cod_data_source_block I
_cod_original_cell_volume 837.72(4)
_cod_database_code 1543347
_shelx_space_group_comment
;
The symmetry employed for this shelxl refinement is uniquely defined
by the following loop, which should always be used as a source of
symmetry information in preference to the above space-group names.
They are only intended as comments.
;

loop_
_space_group_symop_operation_xyz
'x, y, z'
'-x+1/2, -y, z+1/2'
'x+1/2, -y+1/2, -z'
'-x, y+1/2, -z+1/2'

loop_
_atom_site_type_symbol
_atom_site_label
_atom_site_fract_x
_atom_site_fract_y
_atom_site_fract_z
_atom_site_U_iso_or_equiv
_atom_site_adp_type
_atom_site_calc_flag
_atom_site_occupancy
C C1 0.8218(4) 0.6736(2) 0.67248(12) 0.0355(5) Uani d 1
H H1 0.8643 0.7484 0.6351 0.043 Uiso calc 1
C C2 0.7995(4) 0.7195(3) 0.75027(12) 0.0369(5) Uani d 1
H H2 0.8267 0.8242 0.7648 0.044 Uiso calc 1
C C3 0.7367(4) 0.6088(3) 0.80590(11) 0.0329(5) Uani d 1
C C4 0.6892(5) 0.4543(3) 0.78378(12) 0.0424(6) Uani d 1
H H4 0.6415 0.3806 0.8210 0.051 Uiso calc 1
C C5 0.7130(4) 0.4097(2) 0.70566(12) 0.0355(5) Uani d 1
H H5 0.6822 0.3055 0.6911 0.043 Uiso calc 1
C C6 0.7817(3) 0.5177(2) 0.64934(10) 0.0264(4) Uani d 1
C C7 0.8146(3) 0.4675(2) 0.56526(10) 0.0250(4) Uani d 1
H H7 0.7981 0.3519 0.5622 0.030 Uiso calc 1
C C8 1.0554(3) 0.5127(2) 0.53564(11) 0.0270(4) Uani d 1
N N1 0.6394(3) 0.5416(2) 0.51327(9) 0.0276(4) Uani d 1
H H1A 0.6596 0.5079 0.4642 0.033 Uiso calc 1
H H1B 0.6540 0.6467 0.5148 0.033 Uiso calc 1
H H1C 0.5000 0.5145 0.5296 0.033 Uiso calc 1
O O1 0.7186(4) 0.6457(2) 0.88365(8) 0.0478(5) Uani d 1
H H1D 0.7565 0.7384 0.8905 0.072 Uiso calc 1
O O2 1.0735(3) 0.62801(19) 0.49116(10) 0.0396(4) Uani d 1
O O3 1.2178(3) 0.4283(2) 0.56048(10) 0.0445(5) Uani d 1

loop_
_atom_site_aniso_label
_atom_site_aniso_U_11
_atom_site_aniso_U_22
_atom_site_aniso_U_33
_atom_site_aniso_U_12
_atom_site_aniso_U_13
_atom_site_aniso_U_23
C1 0.0467(12) 0.0325(10) 0.0274(9) -0.0062(9) 0.0064(9) 0.0043(8)
C2 0.0468(12) 0.0329(10) 0.0310(10) -0.0058(9) 0.0005(9) -0.0006(8)
C3 0.0358(10) 0.0425(11) 0.0205(8) -0.0008(8) -0.0037(8) 0.0010(8)
C4 0.0586(14) 0.0416(12) 0.0268(10) -0.0122(11) 0.0024(9) 0.0069(8)
C5 0.0447(11) 0.0325(10) 0.0293(9) -0.0092(9) 0.0017(8) 0.0014(8)
C6 0.0216(8) 0.0330(9) 0.0244(9) -0.0005(7) 0.0003(7) 0.0028(7)
C7 0.0216(8) 0.0274(8) 0.0260(8) -0.0022(7) 0.0014(7) 0.0022(7)
C8 0.0232(9) 0.0317(9) 0.0261(9) -0.0017(7) 0.0027(7) 0.0011(7)
N1 0.0235(7) 0.0347(8) 0.0247(7) -0.0002(6) 0.0002(6) 0.0000(6)
O1 0.0744(12) 0.0473(9) 0.0216(7) -0.0069(9) -0.0020(8) 0.0002(6)
O2 0.0347(8) 0.0366(8) 0.0474(9) -0.0045(7) 0.0063(7) 0.0119(6)
O3 0.0237(7) 0.0589(10) 0.0510(9) 0.0039(7) 0.0020(6) 0.0199(7)

loop_
_atom_type_symbol
_atom_type_description
_atom_type_scat_dispersion_real
_atom_type_scat_dispersion_imag
_atom_type_scat_source
C C 0.0181 0.0091 'International Tables Vol C Tables 4.2.6.8 and 6.1.1.4'
H H 0.0000 0.0000 'International Tables Vol C Tables 4.2.6.8 and 6.1.1.4'
N N 0.0311 0.0180 'International Tables Vol C Tables 4.2.6.8 and 6.1.1.4'
O O 0.0492 0.0322 'International Tables Vol C Tables 4.2.6.8 and 6.1.1.4'

loop_
_geom_angle_atom_site_label_1
_geom_angle_atom_site_label_2
_geom_angle_atom_site_label_3
_geom_angle
C2 C1 H1 119.4
C2 C1 C6 121.21(19)
C6 C1 H1 119.4
C1 C2 H2 120.2
C3 C2 C1 119.6(2)
C3 C2 H2 120.2
C2 C3 C4 120.14(18)
O1 C3 C2 122.26(19)
O1 C3 C4 117.60(18)
C3 C4 H4 120.2
C3 C4 C5 119.67(19)
C5 C4 H4 120.2
C4 C5 H5 119.5
C6 C5 C4 121.1(2)
C6 C5 H5 119.5
C1 C6 C7 120.89(17)
C5 C6 C1 118.26(18)
C5 C6 C7 120.84(18)
C6 C7 H7 108.5
C6 C7 C8 111.00(15)
C8 C7 H7 108.5
N1 C7 C6 111.12(16)
N1 C7 H7 108.5
N1 C7 C8 109.12(14)
O2 C8 C7 118.21(16)
O2 C8 O3 125.84(18)
O3 C8 C7 115.94(16)
C7 N1 H1A 109.5
C7 N1 H1B 109.5
C7 N1 H1C 109.5
H1A N1 H1B 109.5
H1A N1 H1C 109.5
H1B N1 H1C 109.5
C3 O1 H1D 109.5

loop_
_geom_bond_atom_site_label_1
_geom_bond_atom_site_label_2
_geom_bond_distance
C1 H1 0.9300
C1 C2 1.387(3)
C1 C6 1.391(3)
C2 H2 0.9300
C2 C3 1.379(3)
C3 C4 1.383(3)
C3 O1 1.365(2)
C4 H4 0.9300
C4 C5 1.390(3)
C5 H5 0.9300
C5 C6 1.382(3)
C6 C7 1.506(3)
C7 H7 0.9800
C7 C8 1.541(2)
C7 N1 1.490(2)
C8 O2 1.237(2)
C8 O3 1.258(3)
N1 H1A 0.8900
N1 H1B 0.8900
N1 H1C 0.8900
O1 H1D 0.8200

loop_
_geom_hbond_atom_site_label_D
_geom_hbond_atom_site_label_H
_geom_hbond_atom_site_label_A
_geom_hbond_site_symmetry_A
_geom_hbond_distance_DH
_geom_hbond_distance_HA
_geom_hbond_distance_DA
_geom_hbond_angle_DHA
N1 H1A O1 2_664 0.89 2.02 2.838(2) 153.0
N1 H1B O2 3_466 0.89 1.96 2.811(2) 160.0
N1 H1C O3 1_455 0.89 1.87 2.759(2) 172.0
O1 H1D O3 4_756 0.82 1.81 2.591(2) 158.3
C2 H2 Cg 4_556 0.93 3.165 3.913(2) 138.8

loop_
_geom_torsion_atom_site_label_1
_geom_torsion_atom_site_label_2
_geom_torsion_atom_site_label_3
_geom_torsion_atom_site_label_4
_geom_torsion
C1 C2 C3 C4 -2.0(4)
C1 C2 C3 O1 178.0(2)
C1 C6 C7 C8 53.4(2)
C1 C6 C7 N1 -68.2(2)
C2 C1 C6 C5 1.6(3)
C2 C1 C6 C7 -177.8(2)
C2 C3 C4 C5 2.3(4)
C3 C4 C5 C6 -0.6(4)
C4 C5 C6 C1 -1.4(4)
C4 C5 C6 C7 178.0(2)
C5 C6 C7 C8 -126.0(2)
C5 C6 C7 N1 112.4(2)
C6 C1 C2 C3 0.1(4)
C6 C7 C8 O2 -104.3(2)
C6 C7 C8 O3 74.7(2)
N1 C7 C8 O2 18.4(2)
N1 C7 C8 O3 -162.55(18)
O1 C3 C4 C5 -177.8(2)

_cod_database_fobs_code 1543347
